data_1502185
loop_
_publ_author_name
'Hayashi, Yosuke'
'Yamaguchi, Shigeru'
'Cha, Won Young'
'Kim, Dongho'
'Shinokubo, Hiroshi'

_publ_section_title
;
 Synthesis of directly connected BODIPY oligomers through Suzuki-Miyaura
 coupling.
;
_journal_issue 12
_journal_name_full 'Organic letters'
_journal_page_first 2992
_journal_page_last 2995
_journal_paper_doi 10.1021/ol200799u
_journal_volume 13
_journal_year 2011
_chemical_formula_sum 'C32 H29 B F2 N4 O2'
_chemical_formula_weight 550.40
_chemical_name_systematic
; 
 ? 
;
_space_group_IT_number 14
_symmetry_cell_setting monoclinic
_symmetry_space_group_name_Hall '-P 2ybc'
_symmetry_space_group_name_H-M 'P 1 21/c 1'
_atom_sites_solution_hydrogens geom
_atom_sites_solution_primary direct
_atom_sites_solution_secondary difmap
_audit_creation_method SHELXL-97
_cell_angle_alpha 90.000(5)
_cell_angle_beta 100.684(5)
_cell_angle_gamma 90.000(5)
_cell_formula_units_Z 4
_cell_length_a 7.676(5)
_cell_length_b 24.661(5)
_cell_length_c 14.676(5)
_cell_measurement_temperature 153(2)
_cell_volume 2730(2)
_computing_structure_refinement 'SHELXL-97 (Sheldrick, 1997)'
_computing_structure_solution 'SHELXS-97 (Sheldrick, 1990)'
_diffrn_ambient_temperature 153(2)
_diffrn_detector_area_resol_mean 8.366
_diffrn_measured_fraction_theta_full 1.000
_diffrn_measured_fraction_theta_max 1.000
_diffrn_measurement_device_type 'CCD area detector'
_diffrn_measurement_method 'phi and omega scans'
_diffrn_radiation_monochromator graphite
_diffrn_radiation_source 'fine-focus sealed tube'
_diffrn_radiation_type MoK\a
_diffrn_radiation_wavelength 0.71069
_diffrn_reflns_av_R_equivalents 0.0676
_diffrn_reflns_av_sigmaI/netI 0.0738
_diffrn_reflns_limit_h_max 9
_diffrn_reflns_limit_h_min -8
_diffrn_reflns_limit_k_max 29
_diffrn_reflns_limit_k_min -26
_diffrn_reflns_limit_l_max 17
_diffrn_reflns_limit_l_min -11
_diffrn_reflns_number 15598
_diffrn_reflns_theta_full 25.00
_diffrn_reflns_theta_max 25.00
_diffrn_reflns_theta_min 1.64
_exptl_absorpt_coefficient_mu 0.094
_exptl_absorpt_correction_T_max 0.9907
_exptl_absorpt_correction_T_min 0.9725
_exptl_absorpt_correction_type empirical
_exptl_crystal_colour purple
_exptl_crystal_density_diffrn 1.339
_exptl_crystal_density_method 'not measured'
_exptl_crystal_description prism
_exptl_crystal_F_000 1152
_exptl_crystal_size_max 0.30
_exptl_crystal_size_mid 0.20
_exptl_crystal_size_min 0.10
_refine_diff_density_max 0.240
_refine_diff_density_min -0.195
_refine_diff_density_rms 0.045
_refine_ls_extinction_method none
_refine_ls_goodness_of_fit_ref 1.065
_refine_ls_hydrogen_treatment constr
_refine_ls_matrix_type full
_refine_ls_number_parameters 375
_refine_ls_number_reflns 4808
_refine_ls_number_restraints 0
_refine_ls_restrained_S_all 1.065
_refine_ls_R_factor_all 0.1460
_refine_ls_R_factor_gt 0.0794
_refine_ls_shift/su_max 0.000
_refine_ls_shift/su_mean 0.000
_refine_ls_structure_factor_coef Fsqd
_refine_ls_weighting_details 'calc w=1/[\s^2^(Fo^2^)+(0.0327P)^2^+4.0851P] where P=(Fo^2^+2Fc^2^)/3'
_refine_ls_weighting_scheme calc
_refine_ls_wR_factor_gt 0.1503
_refine_ls_wR_factor_ref 0.1739
_reflns_number_gt 2728
_reflns_number_total 4808
_reflns_threshold_expression >2sigma(I)
_cod_data_source_file ol200799u_si_005.cif
_cod_data_source_block 00806yh
_cod_original_sg_symbol_H-M 'P 21/c'
_cod_database_code 1502185

loop_
_symmetry_equiv_pos_as_xyz
'x, y, z'
'-x, y+1/2, -z+1/2'
'-x, -y, -z'
'x, -y-1/2, z-1/2'

loop_
_atom_site_label
_atom_site_type_symbol
_atom_site_fract_x
_atom_site_fract_y
_atom_site_fract_z
_atom_site_U_iso_or_equiv
_atom_site_adp_type
_atom_site_occupancy
_atom_site_symmetry_multiplicity
_atom_site_calc_flag
_atom_site_refinement_flags
F1 F 0.6432(4) 0.62204(10) 0.62880(16) 0.0622(7) Uani 1 1 d .
F2 F 0.9055(3) 0.63347(10) 0.58177(17) 0.0654(8) Uani 1 1 d .
N1 N 0.7336(5) 0.71288(14) 0.5995(2) 0.0470(9) Uani 1 1 d .
C5 C 0.5015(5) 0.73882(17) 0.4704(3) 0.0442(10) Uani 1 1 d .
C4 C 0.6163(5) 0.75179(16) 0.5517(3) 0.0432(10) Uani 1 1 d .
C10 C 0.3661(5) 0.78006(16) 0.4294(3) 0.0411(10) Uani 1 1 d .
C1 C 0.8322(6) 0.73768(17) 0.6713(3) 0.0474(11) Uani 1 1 d .
H1 H 0.9212 0.7203 0.7152 0.057 Uiso 1 1 calc R
C15 C 0.3877(6) 0.80903(17) 0.3496(3) 0.0487(11) Uani 1 1 d .
C26 C 0.9601(5) 0.81841(18) 0.8305(3) 0.0478(11) Uani 1 1 d .
H26 H 0.9578 0.7816 0.8490 0.057 Uiso 1 1 calc R
C6 C 0.5118(6) 0.68796(17) 0.4277(3) 0.0464(11) Uani 1 1 d .
C30 C 0.8836(6) 0.88741(17) 0.7175(3) 0.0535(12) Uani 1 1 d .
H30 H 0.8276 0.8985 0.6572 0.064 Uiso 1 1 calc R
C19 C 0.4477(6) 0.57823(18) 0.2533(3) 0.0508(11) Uani 1 1 d .
C8 C 0.4943(6) 0.61570(17) 0.3309(3) 0.0476(11) Uani 1 1 d .
C3 C 0.6525(5) 0.80134(17) 0.6001(3) 0.0455(11) Uani 1 1 d .
H3 H 0.5927 0.8347 0.5838 0.055 Uiso 1 1 calc R
C28 C 1.0547(6) 0.91074(18) 0.8675(3) 0.0550(12) Uani 1 1 d .
C2 C 0.7883(5) 0.79339(17) 0.6745(3) 0.0449(11) Uani 1 1 d .
C25 C 0.8768(6) 0.83344(17) 0.7415(3) 0.0476(11) Uani 1 1 d .
N2 N 0.6328(5) 0.64904(14) 0.4704(2) 0.0492(9) Uani 1 1 d .
C11 C 0.2220(6) 0.79025(17) 0.4725(3) 0.0483(11) Uani 1 1 d .
C7 C 0.4270(6) 0.66734(17) 0.3420(3) 0.0484(11) Uani 1 1 d .
H7 H 0.3386 0.6854 0.2988 0.058 Uiso 1 1 calc R
O2 O 0.3593(7) 0.42251(17) 0.0344(3) 0.1151(16) Uani 1 1 d .
C27 C 1.0459(6) 0.85641(18) 0.8920(3) 0.0545(12) Uani 1 1 d .
H27 H 1.1003 0.8452 0.9525 0.065 Uiso 1 1 calc R
C9 C 0.6201(6) 0.60632(18) 0.4127(3) 0.0548(12) Uani 1 1 d .
H9 H 0.6872 0.5739 0.4252 0.066 Uiso 1 1 calc R
C14 C 0.2606(6) 0.84752(17) 0.3147(3) 0.0557(12) Uani 1 1 d .
H14 H 0.2730 0.8669 0.2602 0.067 Uiso 1 1 calc R
C29 C 0.9685(6) 0.92576(18) 0.7780(3) 0.0599(13) Uani 1 1 d .
H29 H 0.9689 0.9626 0.7592 0.072 Uiso 1 1 calc R
C22 C 0.3524(7) 0.5073(2) 0.1046(3) 0.0627(13) Uani 1 1 d .
C18 C 0.5459(6) 0.8007(2) 0.3046(3) 0.0651(14) Uani 1 1 d .
H18A H 0.5344 0.7660 0.2713 0.098 Uiso 1 1 calc R
H18B H 0.6538 0.8003 0.3522 0.098 Uiso 1 1 calc R
H18C H 0.5529 0.8303 0.2608 0.098 Uiso 1 1 calc R
C20 C 0.3365(6) 0.59405(19) 0.1720(3) 0.0621(13) Uani 1 1 d .
H20 H 0.2918 0.6301 0.1671 0.075 Uiso 1 1 calc R
B1 B 0.7328(7) 0.6519(2) 0.5722(4) 0.0506(13) Uani 1 1 d .
C12 C 0.0990(6) 0.82973(19) 0.4346(3) 0.0575(13) Uani 1 1 d .
H12 H 0.0005 0.8369 0.4636 0.069 Uiso 1 1 calc R
C13 C 0.1168(6) 0.85880(19) 0.3559(4) 0.0592(13) Uani 1 1 d .
N3 N 0.3024(7) 0.4699(2) 0.0269(3) 0.0895(16) Uani 1 1 d .
C16 C 0.1944(6) 0.7599(2) 0.5578(3) 0.0648(14) Uani 1 1 d .
H16A H 0.2179 0.7213 0.5503 0.097 Uiso 1 1 calc R
H16B H 0.0717 0.7647 0.5664 0.097 Uiso 1 1 calc R
H16C H 0.2756 0.7740 0.6121 0.097 Uiso 1 1 calc R
C31 C 1.2460(6) 0.9340(2) 1.0150(3) 0.0652(14) Uani 1 1 d .
H31A H 1.1672 0.9185 1.0536 0.098 Uiso 1 1 calc R
H31B H 1.3060 0.9659 1.0458 0.098 Uiso 1 1 calc R
H31C H 1.3346 0.9069 1.0057 0.098 Uiso 1 1 calc R
C21 C 0.2887(7) 0.5591(2) 0.0979(3) 0.0705(15) Uani 1 1 d .
H21 H 0.2125 0.5710 0.0430 0.085 Uiso 1 1 calc R
C23 C 0.4614(8) 0.4898(2) 0.1831(4) 0.0855(18) Uani 1 1 d .
H23 H 0.5042 0.4536 0.1873 0.103 Uiso 1 1 calc R
O1 O 0.1999(7) 0.48664(18) -0.0441(3) 0.1256(18) Uani 1 1 d .
N4 N 1.1455(7) 0.94926(18) 0.9281(3) 0.0878(15) Uani 1 1 d .
C24 C 0.5097(8) 0.5251(2) 0.2568(4) 0.0795(17) Uani 1 1 d .
H24 H 0.5868 0.5127 0.3110 0.095 Uiso 1 1 calc R
C17 C -0.0131(7) 0.9033(2) 0.3184(4) 0.0863(19) Uani 1 1 d .
H17A H 0.0324 0.9382 0.3442 0.129 Uiso 1 1 calc R
H17B H -0.1278 0.8959 0.3361 0.129 Uiso 1 1 calc R
H17C H -0.0278 0.9044 0.2507 0.129 Uiso 1 1 calc R
C32 C 1.1584(8) 1.00318(19) 0.9026(4) 0.094(2) Uani 1 1 d .
H32A H 1.1576 1.0053 0.8358 0.141 Uiso 1 1 calc R
H32B H 1.2691 1.0187 0.9367 0.141 Uiso 1 1 calc R
H32C H 1.0575 1.0236 0.9173 0.141 Uiso 1 1 calc R

loop_
_atom_site_aniso_label
_atom_site_aniso_U_11
_atom_site_aniso_U_22
_atom_site_aniso_U_33
_atom_site_aniso_U_23
_atom_site_aniso_U_13
_atom_site_aniso_U_12
F1 0.092(2) 0.0446(15) 0.0551(16) 0.0086(12) 0.0263(14) 0.0043(14)
F2 0.0727(19) 0.0639(18) 0.0596(17) 0.0067(13) 0.0125(14) 0.0263(15)
N1 0.055(2) 0.043(2) 0.045(2) 0.0084(17) 0.0141(18) 0.0067(19)
C5 0.041(2) 0.046(3) 0.047(3) 0.007(2) 0.014(2) 0.002(2)
C4 0.045(3) 0.036(2) 0.052(3) 0.007(2) 0.016(2) 0.009(2)
C10 0.042(3) 0.035(2) 0.045(2) -0.0017(19) 0.007(2) 0.0037(19)
C1 0.048(3) 0.044(3) 0.054(3) 0.018(2) 0.019(2) 0.008(2)
C15 0.052(3) 0.043(3) 0.050(3) -0.004(2) 0.006(2) 0.002(2)
C26 0.045(3) 0.041(3) 0.056(3) 0.009(2) 0.008(2) 0.004(2)
C6 0.053(3) 0.037(3) 0.053(3) 0.011(2) 0.023(2) 0.012(2)
C30 0.065(3) 0.043(3) 0.050(3) 0.008(2) 0.005(2) -0.003(2)
C19 0.054(3) 0.049(3) 0.053(3) 0.000(2) 0.020(2) 0.003(2)
C8 0.047(3) 0.043(3) 0.056(3) 0.013(2) 0.018(2) 0.006(2)
C3 0.045(3) 0.042(3) 0.053(3) 0.012(2) 0.018(2) 0.012(2)
C28 0.059(3) 0.044(3) 0.060(3) -0.004(2) 0.005(2) -0.003(2)
C2 0.045(3) 0.042(3) 0.051(3) 0.009(2) 0.015(2) 0.001(2)
C25 0.044(3) 0.045(3) 0.056(3) 0.015(2) 0.017(2) 0.007(2)
N2 0.054(2) 0.045(2) 0.051(2) 0.0134(18) 0.0147(18) 0.0108(19)
C11 0.045(3) 0.044(3) 0.056(3) -0.013(2) 0.009(2) -0.002(2)
C7 0.050(3) 0.050(3) 0.046(3) 0.010(2) 0.011(2) 0.009(2)
O2 0.176(5) 0.063(3) 0.097(3) -0.026(2) 0.003(3) 0.022(3)
C27 0.057(3) 0.054(3) 0.054(3) 0.013(2) 0.012(2) 0.011(2)
C9 0.064(3) 0.042(3) 0.063(3) 0.003(2) 0.021(3) 0.017(2)
C14 0.070(3) 0.043(3) 0.048(3) 0.001(2) -0.004(2) 0.005(3)
C29 0.070(3) 0.039(3) 0.070(3) 0.017(2) 0.011(3) 0.004(2)
C22 0.083(4) 0.054(3) 0.051(3) -0.002(2) 0.014(3) 0.004(3)
C18 0.078(4) 0.064(3) 0.059(3) 0.015(3) 0.027(3) 0.004(3)
C20 0.078(4) 0.044(3) 0.063(3) 0.012(2) 0.011(3) 0.016(3)
B1 0.057(3) 0.042(3) 0.056(3) 0.012(3) 0.020(3) 0.016(3)
C12 0.039(3) 0.057(3) 0.073(3) -0.027(3) 0.003(2) 0.002(2)
C13 0.050(3) 0.051(3) 0.069(3) -0.017(3) -0.011(3) 0.013(2)
N3 0.131(5) 0.071(4) 0.063(3) -0.004(3) 0.010(3) 0.025(3)
C16 0.063(3) 0.069(3) 0.071(3) -0.014(3) 0.033(3) -0.007(3)
C31 0.063(3) 0.071(4) 0.057(3) -0.018(3) -0.002(3) -0.012(3)
C21 0.098(4) 0.057(3) 0.053(3) 0.000(3) 0.004(3) 0.015(3)
C23 0.118(5) 0.053(3) 0.077(4) -0.015(3) -0.006(4) 0.029(3)
O1 0.184(5) 0.099(3) 0.075(3) -0.023(3) -0.026(3) 0.026(3)
N4 0.119(4) 0.058(3) 0.079(3) 0.007(2) -0.002(3) -0.011(3)
C24 0.104(4) 0.056(3) 0.071(4) 0.000(3) -0.003(3) 0.028(3)
C17 0.079(4) 0.076(4) 0.085(4) -0.020(3) -0.033(3) 0.035(3)
C32 0.125(5) 0.038(3) 0.105(5) -0.014(3) -0.017(4) -0.021(3)

loop_
_atom_type_symbol
_atom_type_description
_atom_type_scat_dispersion_real
_atom_type_scat_dispersion_imag
_atom_type_scat_source
C C 0.0033 0.0016 'International Tables Vol C Tables 4.2.6.8 and 6.1.1.4'
H H 0.0000 0.0000 'International Tables Vol C Tables 4.2.6.8 and 6.1.1.4'
B B 0.0013 0.0007 'International Tables Vol C Tables 4.2.6.8 and 6.1.1.4'
N N 0.0061 0.0033 'International Tables Vol C Tables 4.2.6.8 and 6.1.1.4'
O O 0.0106 0.0060 'International Tables Vol C Tables 4.2.6.8 and 6.1.1.4'
F F 0.0171 0.0103 'International Tables Vol C Tables 4.2.6.8 and 6.1.1.4'

loop_
_geom_angle_atom_site_label_1
_geom_angle_atom_site_label_2
_geom_angle_atom_site_label_3
_geom_angle
C1 N1 C4 107.4(3)
C1 N1 B1 128.6(4)
C4 N1 B1 123.9(4)
C4 C5 C6 120.6(4)
C4 C5 C10 118.3(4)
C6 C5 C10 121.1(4)
C5 C4 N1 121.2(4)
C5 C4 C3 131.8(4)
N1 C4 C3 106.9(4)
C11 C10 C15 120.8(4)
C11 C10 C5 119.3(4)
C15 C10 C5 119.9(4)
N1 C1 C2 111.6(4)
N1 C1 H1 124.2
C2 C1 H1 124.2
C14 C15 C10 118.1(4)
C14 C15 C18 120.1(4)
C10 C15 C18 121.8(4)
C27 C26 C25 120.8(4)
C27 C26 H26 119.6
C25 C26 H26 119.6
N2 C6 C7 108.2(4)
N2 C6 C5 119.9(4)
C7 C6 C5 131.8(4)
C29 C30 C25 122.3(4)
C29 C30 H30 118.8
C25 C30 H30 118.8
C20 C19 C24 116.6(4)
C20 C19 C8 121.1(4)
C24 C19 C8 122.4(4)
C7 C8 C9 105.1(4)
C7 C8 C19 128.8(4)
C9 C8 C19 126.1(4)
C2 C3 C4 108.9(4)
C2 C3 H3 125.5
C4 C3 H3 125.5
C27 C28 N4 122.2(4)
C27 C28 C29 117.2(4)
N4 C28 C29 120.5(4)
C3 C2 C1 105.2(4)
C3 C2 C25 128.6(4)
C1 C2 C25 126.2(4)
C30 C25 C26 117.6(4)
C30 C25 C2 120.8(4)
C26 C25 C2 121.6(4)
C9 N2 C6 106.9(4)
C9 N2 B1 127.5(4)
C6 N2 B1 124.7(4)
C10 C11 C12 118.6(4)
C10 C11 C16 122.2(4)
C12 C11 C16 119.2(4)
C8 C7 C6 108.4(4)
C8 C7 H7 125.8
C6 C7 H7 125.8
C26 C27 C28 121.6(4)
C26 C27 H27 119.2
C28 C27 H27 119.2
N2 C9 C8 111.4(4)
N2 C9 H9 124.3
C8 C9 H9 124.3
C13 C14 C15 122.6(4)
C13 C14 H14 118.7
C15 C14 H14 118.7
C30 C29 C28 120.4(4)
C30 C29 H29 119.8
C28 C29 H29 119.8
C23 C22 C21 120.8(5)
C23 C22 N3 119.5(5)
C21 C22 N3 119.7(5)
C15 C18 H18A 109.5
C15 C18 H18B 109.5
H18A C18 H18B 109.5
C15 C18 H18C 109.5
H18A C18 H18C 109.5
H18B C18 H18C 109.5
C21 C20 C19 122.1(4)
C21 C20 H20 118.9
C19 C20 H20 118.9
F2 B1 F1 109.7(4)
F2 B1 N2 112.1(4)
F1 B1 N2 110.0(4)
F2 B1 N1 109.5(4)
F1 B1 N1 109.8(4)
N2 B1 N1 105.7(3)
C13 C12 C11 121.8(4)
C13 C12 H12 119.1
C11 C12 H12 119.1
C14 C13 C12 118.1(4)
C14 C13 C17 120.8(5)
C12 C13 C17 121.1(5)
O2 N3 O1 122.6(5)
O2 N3 C22 119.0(5)
O1 N3 C22 118.3(5)
C11 C16 H16A 109.5
C11 C16 H16B 109.5
H16A C16 H16B 109.5
C11 C16 H16C 109.5
H16A C16 H16C 109.5
H16B C16 H16C 109.5
N4 C31 H31A 109.5
N4 C31 H31B 109.5
H31A C31 H31B 109.5
N4 C31 H31C 109.5
H31A C31 H31C 109.5
H31B C31 H31C 109.5
C22 C21 C20 119.2(5)
C22 C21 H21 120.4
C20 C21 H21 120.4
C22 C23 C24 119.8(5)
C22 C23 H23 120.1
C24 C23 H23 120.1
C32 N4 C28 122.2(5)
C32 N4 C31 116.4(5)
C28 N4 C31 121.1(4)
C23 C24 C19 121.5(5)
C23 C24 H24 119.2
C19 C24 H24 119.2
C13 C17 H17A 109.5
C13 C17 H17B 109.5
H17A C17 H17B 109.5
C13 C17 H17C 109.5
H17A C17 H17C 109.5
H17B C17 H17C 109.5
N4 C32 H32A 109.5
N4 C32 H32B 109.5
H32A C32 H32B 109.5
N4 C32 H32C 109.5
H32A C32 H32C 109.5
H32B C32 H32C 109.5

loop_
_geom_bond_atom_site_label_1
_geom_bond_atom_site_label_2
_geom_bond_distance
F1 B1 1.385(5)
F2 B1 1.384(5)
N1 C1 1.328(5)
N1 C4 1.410(5)
N1 B1 1.555(6)
C5 C4 1.383(6)
C5 C6 1.411(6)
C5 C10 1.498(5)
C4 C3 1.414(6)
C10 C11 1.395(6)
C10 C15 1.407(6)
C1 C2 1.417(6)
C1 H1 0.9500
C15 C14 1.389(6)
C15 C18 1.500(6)
C26 C27 1.381(6)
C26 C25 1.393(6)
C26 H26 0.9500
C6 N2 1.400(5)
C6 C7 1.400(6)
C30 C29 1.375(6)
C30 C25 1.380(5)
C30 H30 0.9500
C19 C20 1.388(6)
C19 C24 1.392(6)
C19 C8 1.459(6)
C8 C7 1.395(6)
C8 C9 1.413(6)
C3 C2 1.377(6)
C3 H3 0.9500
C28 C27 1.392(6)
C28 N4 1.395(6)
C28 C29 1.407(6)
C2 C25 1.469(6)
N2 C9 1.344(5)
N2 B1 1.550(6)
C11 C12 1.398(6)
C11 C16 1.506(6)
C7 H7 0.9500
O2 N3 1.245(5)
C27 H27 0.9500
C9 H9 0.9500
C14 C13 1.382(6)
C14 H14 0.9500
C29 H29 0.9500
C22 C23 1.362(7)
C22 C21 1.365(6)
C22 N3 1.462(6)
C18 H18A 0.9800
C18 H18B 0.9800
C18 H18C 0.9800
C20 C21 1.383(6)
C20 H20 0.9500
C12 C13 1.388(7)
C12 H12 0.9500
C13 C17 1.515(6)
N3 O1 1.253(5)
C16 H16A 0.9800
C16 H16B 0.9800
C16 H16C 0.9800
C31 N4 1.414(6)
C31 H31A 0.9800
C31 H31B 0.9800
C31 H31C 0.9800
C21 H21 0.9500
C23 C24 1.382(7)
C23 H23 0.9500
N4 C32 1.390(6)
C24 H24 0.9500
C17 H17A 0.9800
C17 H17B 0.9800
C17 H17C 0.9800
C32 H32A 0.9800
C32 H32B 0.9800
C32 H32C 0.9800

loop_
_geom_torsion_atom_site_label_1
_geom_torsion_atom_site_label_2
_geom_torsion_atom_site_label_3
_geom_torsion_atom_site_label_4
_geom_torsion
C6 C5 C4 N1 -6.8(6)
C10 C5 C4 N1 172.9(3)
C6 C5 C4 C3 168.9(4)
C10 C5 C4 C3 -11.3(7)
C1 N1 C4 C5 176.8(4)
B1 N1 C4 C5 -6.3(6)
C1 N1 C4 C3 0.1(4)
B1 N1 C4 C3 177.0(4)
C4 C5 C10 C11 -72.4(5)
C6 C5 C10 C11 107.4(5)
C4 C5 C10 C15 105.9(5)
C6 C5 C10 C15 -74.3(5)
C4 N1 C1 C2 -0.7(5)
B1 N1 C1 C2 -177.4(4)
C11 C10 C15 C14 -0.7(6)
C5 C10 C15 C14 -179.0(4)
C11 C10 C15 C18 177.0(4)
C5 C10 C15 C18 -1.2(6)
C4 C5 C6 N2 3.4(6)
C10 C5 C6 N2 -176.3(4)
C4 C5 C6 C7 -171.9(4)
C10 C5 C6 C7 8.3(7)
C20 C19 C8 C7 7.6(7)
C24 C19 C8 C7 -171.6(5)
C20 C19 C8 C9 -172.7(4)
C24 C19 C8 C9 8.1(7)
C5 C4 C3 C2 -175.6(4)
N1 C4 C3 C2 0.5(5)
C4 C3 C2 C1 -1.0(4)
C4 C3 C2 C25 176.7(4)
N1 C1 C2 C3 1.1(5)
N1 C1 C2 C25 -176.6(4)
C29 C30 C25 C26 0.0(7)
C29 C30 C25 C2 -178.6(4)
C27 C26 C25 C30 0.0(6)
C27 C26 C25 C2 178.6(4)
C3 C2 C25 C30 -26.6(7)
C1 C2 C25 C30 150.5(4)
C3 C2 C25 C26 154.9(4)
C1 C2 C25 C26 -28.0(6)
C7 C6 N2 C9 -0.5(5)
C5 C6 N2 C9 -176.9(4)
C7 C6 N2 B1 -170.1(4)
C5 C6 N2 B1 13.5(6)
C15 C10 C11 C12 0.3(6)
C5 C10 C11 C12 178.5(4)
C15 C10 C11 C16 179.8(4)
C5 C10 C11 C16 -1.9(6)
C9 C8 C7 C6 0.4(5)
C19 C8 C7 C6 -179.9(4)
N2 C6 C7 C8 0.1(5)
C5 C6 C7 C8 175.8(4)
C25 C26 C27 C28 -0.8(7)
N4 C28 C27 C26 -178.0(5)
C29 C28 C27 C26 1.6(7)
C6 N2 C9 C8 0.7(5)
B1 N2 C9 C8 170.0(4)
C7 C8 C9 N2 -0.7(5)
C19 C8 C9 N2 179.6(4)
C10 C15 C14 C13 1.0(6)
C18 C15 C14 C13 -176.8(4)
C25 C30 C29 C28 0.8(7)
C27 C28 C29 C30 -1.5(7)
N4 C28 C29 C30 178.1(5)
C24 C19 C20 C21 0.1(7)
C8 C19 C20 C21 -179.2(4)
C9 N2 B1 F2 50.5(6)
C6 N2 B1 F2 -141.9(4)
C9 N2 B1 F1 -71.8(5)
C6 N2 B1 F1 95.7(5)
C9 N2 B1 N1 169.8(4)
C6 N2 B1 N1 -22.7(5)
C1 N1 B1 F2 -43.8(6)
C4 N1 B1 F2 140.0(4)
C1 N1 B1 F1 76.7(6)
C4 N1 B1 F1 -99.5(5)
C1 N1 B1 N2 -164.8(4)
C4 N1 B1 N2 19.1(5)
C10 C11 C12 C13 -0.1(6)
C16 C11 C12 C13 -179.6(4)
C15 C14 C13 C12 -0.9(7)
C15 C14 C13 C17 176.6(4)
C11 C12 C13 C14 0.4(7)
C11 C12 C13 C17 -177.1(4)
C23 C22 N3 O2 0.8(8)
C21 C22 N3 O2 -178.9(6)
C23 C22 N3 O1 179.0(6)
C21 C22 N3 O1 -0.7(8)
C23 C22 C21 C20 0.1(8)
N3 C22 C21 C20 179.8(5)
C19 C20 C21 C22 0.1(8)
C21 C22 C23 C24 -0.5(9)
N3 C22 C23 C24 179.8(5)
C27 C28 N4 C32 178.1(5)
C29 C28 N4 C32 -1.5(8)
C27 C28 N4 C31 5.4(8)
C29 C28 N4 C31 -174.2(5)
C22 C23 C24 C19 0.7(9)
C20 C19 C24 C23 -0.5(8)
C8 C19 C24 C23 178.8(5)
